data_4115363
loop_
_publ_author_name
'Hsiu-Yi Chao'
'Wei Lu'
'Yanqin Li'
'Michael C. W. Chan'
'Chi-Ming Che'
'Kung-Kai Cheung'
'Nianyong Zhu'

_publ_section_title
;
 Organic Triplet Emissions of Arylacetylide Moieties Harnessed through
 Coordination to [Au(PCy3)]+. Effect of Molecular Structure upon
 Photoluminescent Properties
;
_journal_name_full 'Journal of the American Chemical Society'
_journal_page_first 14696
_journal_page_last 14706
_journal_paper_doi 10.1021/ja0209417
_journal_volume 124
_journal_year 2002
_chemical_formula_moiety 'C25 H37 Au N P '
_chemical_formula_sum 'C25 H37 Au N P'
_chemical_formula_weight 579.51
_space_group_IT_number 14
_symmetry_cell_setting monoclinic
_symmetry_Int_Tables_number 14
_symmetry_space_group_name_Hall '-P 2ybc'
_symmetry_space_group_name_H-M 'P 1 21/c 1'
_audit_creation_date 'Fri Sep  1 16:55:19 2000'
_audit_creation_method 'from TEXRAY.INF file'
_cell_angle_alpha 90
_cell_angle_beta 91.80(2)
_cell_angle_gamma 90
_cell_formula_units_Z 4
_cell_length_a 9.542(2)
_cell_length_b 11.130(2)
_cell_length_c 22.448(3)
_cell_measurement_reflns_used 0
_cell_measurement_temperature 301.2
_cell_measurement_theta_max 0.0
_cell_measurement_theta_min 0.0
_cell_volume 2382.9(7)
_computing_cell_refinement 'MAR Data Collection Software & DENZO'
_computing_data_collection 'MAR Data Collection Software & DENZO'
_computing_data_reduction teXsan
_computing_publication_material teXsan
_computing_structure_refinement teXsan
_computing_structure_solution 'DIRDIF92 (PATTY)'
_diffrn_ambient_temperature 301.2
_diffrn_measurement_device 'MAR IPDS'
_diffrn_measurement_method oscillation
_diffrn_orient_matrix_UB_11 0.00000
_diffrn_orient_matrix_UB_12 0.00000
_diffrn_orient_matrix_UB_13 0.00000
_diffrn_orient_matrix_UB_21 0.00000
_diffrn_orient_matrix_UB_22 0.00000
_diffrn_orient_matrix_UB_23 0.00000
_diffrn_orient_matrix_UB_31 0.00000
_diffrn_orient_matrix_UB_32 0.00000
_diffrn_orient_matrix_UB_33 0.00000
_diffrn_radiation_detector imaging_plate
_diffrn_radiation_monochromator graphite
_diffrn_radiation_source 'X-ray tube'
_diffrn_radiation_type MoKalpha
_diffrn_radiation_wavelength 0.7107
_diffrn_reflns_av_R_equivalents 0.00
_diffrn_reflns_limit_h_max 10
_diffrn_reflns_limit_h_min 0
_diffrn_reflns_limit_k_max 13
_diffrn_reflns_limit_k_min 0
_diffrn_reflns_limit_l_max 27
_diffrn_reflns_limit_l_min -27
_diffrn_reflns_number 4409
_diffrn_reflns_theta_max 25.48
_diffrn_standards_decay_% 0.00
_diffrn_standards_interval_count 0
_diffrn_standards_number 0
_exptl_absorpt_coefficient_mu 6.273
_exptl_absorpt_correction_type none
_exptl_crystal_colour colourless
_exptl_crystal_density_diffrn 1.615
_exptl_crystal_density_meas 0.000
_exptl_crystal_description prism
_exptl_crystal_F_000 1152.00
_exptl_crystal_size_max 0.250
_exptl_crystal_size_mid 0.150
_exptl_crystal_size_min 0.100
_refine_diff_density_max 0.95
_refine_diff_density_min -2.31
_refine_ls_extinction_coef 13.44694
_refine_ls_extinction_method Zachariasen_type_2_gaussian_isotropic
_refine_ls_goodness_of_fit_obs 1.674
_refine_ls_hydrogen_treatment noref
_refine_ls_matrix_type full
_refine_ls_number_parameters 253
_refine_ls_number_reflns 3903
_refine_ls_number_restraints 0
_refine_ls_R_factor_obs 0.0301
_refine_ls_shift/esd_max 0.0370
_refine_ls_structure_factor_coef F
_refine_ls_weighting_scheme sigma
_refine_ls_wR_factor_obs 0.0405
_reflns_number_observed 3903
_reflns_number_total 4409
_reflns_observed_criterion 3.00
_cod_data_source_file ja0209417_08.cif
_cod_data_source_block ip860_C25H37N1P1Au1_29082000_Compound_7
_cod_original_cell_volume 2382.9(6)
_cod_original_sg_symbol_H-M 'P 21/c '
_cod_original_formula_sum 'C25 H37 Au N P '
_cod_database_code 4115363

loop_
_symmetry_equiv_pos_as_xyz
'   +x,   +y,   +z'
'   -x,1/2+y,1/2-z'
'   -x,   -y,   -z'
'   +x,1/2-y,1/2+z'

loop_
_atom_site_aniso_label
_atom_site_aniso_U_11
_atom_site_aniso_U_22
_atom_site_aniso_U_33
_atom_site_aniso_U_12
_atom_site_aniso_U_13
_atom_site_aniso_U_23
Au(1) 0.0429(1) 0.0336(1) 0.0515(1) 0.00325(5) 0.00435(8) -0.00173(5)
P(1) 0.0390(5) 0.0304(4) 0.0430(5) 0.0015(3) 0.0049(3) -0.0006(3)
N(1) 0.070(3) 0.057(3) 0.117(4) 0.018(2) 0.014(3) -0.019(2)
C(1) 0.050(2) 0.047(2) 0.064(2) 0.002(2) 0.000(2) 0.001(2)
C(2) 0.054(2) 0.042(2) 0.070(3) 0.007(2) 0.001(2) -0.007(2)
C(3) 0.044(2) 0.045(2) 0.070(3) 0.005(2) -0.005(2) -0.012(2)
C(4) 0.049(2) 0.049(3) 0.095(3) 0.007(2) 0.010(2) 0.001(2)
C(5) 0.069(4) 0.042(3) 0.126(6) 0.007(2) 0.004(3) 0.006(3)
C(6) 0.092(4) 0.091(5) 0.086(4) 0.027(3) 0.011(3) -0.018(4)
C(7) 0.077(3) 0.065(3) 0.072(3) 0.019(2) 0.010(2) -0.002(2)
C(8) 0.043(2) 0.033(2) 0.040(2) -0.001(1) 0.004(1) -0.001(1)
C(9) 0.074(2) 0.044(2) 0.047(2) -0.011(2) 0.001(2) 0.003(2)
C(10) 0.098(3) 0.059(3) 0.043(2) -0.016(3) -0.003(2) 0.003(2)
C(11) 0.071(3) 0.058(3) 0.057(2) 0.003(2) -0.015(2) -0.012(2)
C(12) 0.054(2) 0.053(3) 0.064(3) -0.012(2) -0.001(2) -0.008(2)
C(13) 0.049(2) 0.048(2) 0.052(2) -0.006(2) 0.006(2) -0.007(2)
C(14) 0.048(2) 0.040(2) 0.041(2) 0.001(1) 0.004(1) -0.003(2)
C(15) 0.055(2) 0.051(2) 0.048(2) 0.006(2) 0.011(2) 0.004(2)
C(16) 0.069(3) 0.070(3) 0.048(2) 0.007(2) 0.017(2) 0.012(2)
C(17) 0.080(4) 0.063(3) 0.055(3) 0.000(2) 0.008(2) 0.022(2)
C(18) 0.078(3) 0.052(3) 0.055(3) 0.014(2) 0.010(2) 0.013(2)
C(19) 0.072(3) 0.044(2) 0.047(2) 0.009(2) 0.013(2) 0.008(2)
C(20) 0.041(2) 0.036(2) 0.052(2) 0.001(1) 0.006(1) -0.001(2)
C(21) 0.042(2) 0.047(2) 0.081(3) 0.002(2) 0.009(2) -0.014(2)
C(22) 0.053(2) 0.062(3) 0.085(3) 0.000(2) 0.020(2) -0.010(2)
C(23) 0.042(2) 0.067(3) 0.096(3) -0.006(2) 0.002(2) -0.001(3)
C(24) 0.048(3) 0.059(3) 0.097(4) -0.013(2) 0.005(3) -0.014(2)
C(25) 0.046(2) 0.054(2) 0.071(3) -0.008(2) 0.005(2) -0.018(2)

loop_
_atom_site_label
_atom_site_fract_x
_atom_site_fract_y
_atom_site_fract_z
_atom_site_U_iso_or_equiv
_atom_site_thermal_displace_type
Au(1) 0.13073(1) 0.02278(1) 0.388642(6) 0.04262(7) Uij
P(1) -0.00455(9) 0.18767(8) 0.40717(4) 0.0374(2) Uij
N(1) 0.5287(6) -0.5266(4) 0.3086(3) 0.081(2) Uij
C(1) 0.2429(4) -0.1221(4) 0.3686(2) 0.054(1) Uij
C(2) 0.3078(4) -0.2091(4) 0.3536(2) 0.055(1) Uij
C(3) 0.3831(4) -0.3159(4) 0.3377(2) 0.053(1) Uij
C(4) 0.3860(4) -0.4160(4) 0.3741(2) 0.064(1) Uij
C(5) 0.4596(6) -0.5172(4) 0.3570(3) 0.079(2) Uij
C(6) 0.5243(6) -0.4308(6) 0.2722(3) 0.089(2) Uij
C(7) 0.4572(5) -0.3228(5) 0.2852(2) 0.071(2) Uij
C(8) 0.0591(3) 0.2784(3) 0.4707(1) 0.0384(9) Uij
C(9) 0.0584(4) 0.2040(4) 0.5278(2) 0.055(1) Uij
C(10) 0.1092(5) 0.2767(4) 0.5822(2) 0.067(1) Uij
C(11) 0.2519(4) 0.3307(4) 0.5735(2) 0.062(1) Uij
C(12) 0.2555(4) 0.4037(4) 0.5165(2) 0.057(1) Uij
C(13) 0.2056(4) 0.3307(4) 0.4621(2) 0.050(1) Uij
C(14) -0.0185(4) 0.2851(3) 0.3405(1) 0.0431(9) Uij
C(15) 0.1162(4) 0.2832(4) 0.3055(2) 0.051(1) Uij
C(16) 0.1021(4) 0.3568(4) 0.2485(2) 0.062(1) Uij
C(17) 0.0543(6) 0.4840(4) 0.2608(2) 0.066(2) Uij
C(18) -0.0811(6) 0.4854(4) 0.2939(2) 0.061(1) Uij
C(19) -0.0662(5) 0.4146(4) 0.3516(2) 0.054(1) Uij
C(20) -0.1821(3) 0.1416(3) 0.4271(2) 0.0429(10) Uij
C(21) -0.2812(4) 0.2413(4) 0.4476(2) 0.057(1) Uij
C(22) -0.4180(4) 0.1880(4) 0.4690(2) 0.066(1) Uij
C(23) -0.4895(4) 0.1121(5) 0.4212(2) 0.068(1) Uij
C(24) -0.3924(6) 0.0134(5) 0.4002(3) 0.068(2) Uij
C(25) -0.2546(4) 0.0652(4) 0.3786(2) 0.057(1) Uij
H(1) 0.3383 -0.4155 0.4107 0.0773 Uij
H(2) 0.4588 -0.5848 0.3829 0.0941 Uij
H(3) 0.5698 -0.4369 0.2353 0.1067 Uij
H(4) 0.4623 -0.2557 0.2591 0.0856 Uij
H(5) -0.0041 0.3435 0.4751 0.0461 Uij
H(6) -0.0344 0.1771 0.5340 0.0661 Uij
H(7) 0.1183 0.1366 0.5234 0.0661 Uij
H(8) 0.0443 0.3394 0.5889 0.0798 Uij
H(9) 0.1141 0.2250 0.6159 0.0798 Uij
H(10) 0.2746 0.3815 0.6064 0.0748 Uij
H(11) 0.3190 0.2679 0.5718 0.0748 Uij
H(12) 0.1963 0.4718 0.5203 0.0685 Uij
H(13) 0.3490 0.4296 0.5108 0.0685 Uij
H(14) 0.2695 0.2668 0.4560 0.0594 Uij
H(15) 0.2028 0.3816 0.4280 0.0594 Uij
H(16) -0.0888 0.2500 0.3151 0.0516 Uij
H(17) 0.1903 0.3156 0.3298 0.0613 Uij
H(18) 0.1375 0.2025 0.2955 0.0613 Uij
H(19) 0.1905 0.3596 0.2302 0.0744 Uij
H(20) 0.0354 0.3192 0.2222 0.0744 Uij
H(21) 0.1249 0.5236 0.2842 0.0787 Uij
H(22) 0.0406 0.5248 0.2240 0.0787 Uij
H(23) -0.1049 0.5662 0.3028 0.0735 Uij
H(24) -0.1534 0.4506 0.2694 0.0735 Uij
H(25) -0.1543 0.4130 0.3702 0.0649 Uij
H(26) 0.0010 0.4532 0.3771 0.0649 Uij
H(27) -0.1695 0.0897 0.4604 0.0515 Uij
H(28) -0.2368 0.2848 0.4794 0.0678 Uij
H(29) -0.3013 0.2942 0.4153 0.0678 Uij
H(30) -0.3982 0.1390 0.5029 0.0792 Uij
H(31) -0.4790 0.2513 0.4795 0.0792 Uij
H(32) -0.5710 0.0765 0.4369 0.0821 Uij
H(33) -0.5156 0.1620 0.3883 0.0821 Uij
H(34) -0.3726 -0.0401 0.4323 0.0813 Uij
H(35) -0.4377 -0.0291 0.3683 0.0813 Uij
H(36) -0.2735 0.1137 0.3445 0.0681 Uij
H(37) -0.1943 0.0010 0.3683 0.0681 Uij

loop_
_atom_type_symbol
_atom_type_oxidation_number
_atom_type_number_in_cell
_atom_type_scat_dispersion_real
_atom_type_scat_dispersion_imag
_atom_type_scat_source
C 0 100 0.003 0.002 'International Tables'
H 0 148 0.000 0.000 'International Tables'
N 0 4 0.006 0.003 'International Tables'
P 0 4 0.102 0.094 'International Tables'
Au 0 4 -2.013 8.802 'International Tables'

loop_
_geom_angle_atom_site_label_1
_geom_angle_atom_site_label_2
_geom_angle_atom_site_label_3
_geom_angle
_geom_angle_publ_flag
P(1) Au(1) C(1) 177.0(1) yes
Au(1) P(1) C(8) 114.1(1) yes
Au(1) P(1) C(14) 110.5(1) yes
Au(1) P(1) C(20) 110.5(1) yes
C(8) P(1) C(14) 108.7(2) yes
C(8) P(1) C(20) 104.4(2) yes
C(14) P(1) C(20) 108.5(2) yes
C(5) N(1) C(6) 116.0(4) yes
Au(1) C(1) C(2) 176.7(4) yes
C(1) C(2) C(3) 177.6(5) yes
C(2) C(3) C(4) 121.4(4) yes
C(2) C(3) C(7) 121.6(4) yes
C(4) C(3) C(7) 117.0(4) yes
C(3) C(4) C(5) 119.4(5) yes
N(1) C(5) C(4) 125.1(5) yes
N(1) C(6) C(7) 124.2(5) yes
C(3) C(7) C(6) 118.1(5) yes
P(1) C(8) C(9) 110.1(2) yes
P(1) C(8) C(13) 113.1(2) yes
C(9) C(8) C(13) 109.9(3) yes
C(8) C(9) C(10) 112.0(3) yes
C(9) C(10) C(11) 111.9(3) yes
C(10) C(11) C(12) 111.5(3) yes
C(11) C(12) C(13) 112.0(4) yes
C(8) C(13) C(12) 111.3(3) yes
P(1) C(14) C(15) 111.5(2) yes
P(1) C(14) C(19) 115.7(2) yes
C(15) C(14) C(19) 110.8(3) yes
C(14) C(15) C(16) 111.8(3) yes
C(15) C(16) C(17) 111.6(4) yes
C(16) C(17) C(18) 111.5(4) yes
C(17) C(18) C(19) 110.8(4) yes
C(14) C(19) C(18) 111.7(3) yes
P(1) C(20) C(21) 116.8(3) yes
P(1) C(20) C(25) 112.4(3) yes
C(21) C(20) C(25) 110.2(3) yes
C(20) C(21) C(22) 110.7(3) yes
C(21) C(22) C(23) 111.5(4) yes
C(22) C(23) C(24) 110.9(4) yes
C(23) C(24) C(25) 111.4(4) yes
C(20) C(25) C(24) 110.9(4) yes

loop_
_geom_bond_atom_site_label_1
_geom_bond_atom_site_label_2
_geom_bond_distance
_geom_bond_publ_flag
Au(1) P(1) 2.2893(9) yes
Au(1) C(1) 1.995(4) yes
P(1) C(8) 1.835(3) yes
P(1) C(14) 1.850(4) yes
P(1) C(20) 1.839(3) yes
N(1) C(5) 1.293(8) yes
N(1) C(6) 1.342(9) yes
C(1) C(2) 1.202(6) yes
C(2) C(3) 1.440(6) yes
C(3) C(4) 1.381(6) yes
C(3) C(7) 1.396(6) yes
C(4) C(5) 1.388(7) yes
C(6) C(7) 1.398(7) yes
C(8) C(9) 1.525(5) yes
C(8) C(13) 1.532(5) yes
C(9) C(10) 1.531(5) yes
C(10) C(11) 1.507(6) yes
C(11) C(12) 1.517(6) yes
C(12) C(13) 1.531(5) yes
C(14) C(15) 1.527(4) yes
C(14) C(19) 1.534(5) yes
C(15) C(16) 1.523(5) yes
C(16) C(17) 1.516(7) yes
C(17) C(18) 1.510(8) yes
C(18) C(19) 1.520(6) yes
C(20) C(21) 1.538(5) yes
C(20) C(25) 1.530(5) yes
C(21) C(22) 1.525(5) yes
C(22) C(23) 1.512(6) yes
C(23) C(24) 1.521(7) yes
C(24) C(25) 1.529(7) yes
